data_7110491
loop_
_publ_author_name
'Brynda, Marcin'
'Geoffroy, Michel'
'Bernardinelli, G\'erald'

_publ_contact_author
;
     Dr G\'erald Bernardinelli
     Laboratoire de Cristallographie
     Universit\'e de Gen\`eve
     24, quai E. Ansermet
     CH - 1211 Gen\`eve 4
     Switzerland
;
_publ_section_title
;
 Air-stable crystalline primary phosphines and germanes: synthesis and
 crystal structures of dibenzobarellenephosphine and
 tribenzobarellenegermane
;
_journal_issue 11
_journal_name_full 'Chemical Communications'
_journal_page_first 961
_journal_paper_doi 10.1039/a901083a
_journal_year 1999
_chemical_formula_moiety 'C21 H16'
_chemical_formula_sum 'C21 H16'
_chemical_formula_weight 268.4
_chemical_name_common
;
9-methyltriptycene
;
_chemical_name_systematic
;
tribenzobarellenemethane
;
_space_group_IT_number 148
_symmetry_cell_setting trigonal
_symmetry_space_group_name_Hall '-R 3'
_symmetry_space_group_name_H-M 'R -3 :H'
_audit_conform_dict_name cif_core.dic
_audit_conform_dict_version 2.0.1
_audit_creation_date 1999-01-13
_audit_creation_method from_xtal_archive_file_using_CIFIO
_audit_update_record 1999-01-21
_cell_angle_alpha 90.00000
_cell_angle_beta 90.00000
_cell_angle_gamma 120.0000
_cell_formula_units_Z 6
_cell_length_a 11.7919(7)
_cell_length_b 11.7919(7)
_cell_length_c 17.5871(8)
_cell_measurement_reflns_used 22
_cell_measurement_temperature 170
_cell_measurement_theta_max 39.5
_cell_measurement_theta_min 21.5
_cell_volume 2117.8(2)
_computing_cell_refinement xtal_latcon
_computing_data_collection Enraf-Nonius_CAD4_version_5.0
_computing_data_reduction xtal_REFCAL_LSABS__SORTRF
_computing_molecular_graphics xtal_gx3
_computing_publication_material xtal_BONDLA_CIFIO
_computing_structure_refinement xtal_CRYLSQ
_computing_structure_solution multan_87
_diffrn_measurement_device_type Nonius_Cad4_4-circle_diffractometer
_diffrn_measurement_method omega-twotheta_scans
_diffrn_radiation_type CuK\a
_diffrn_radiation_wavelength 1.54183
_diffrn_reflns_av_R_equivalents .017
_diffrn_reflns_limit_h_max 11
_diffrn_reflns_limit_h_min -12
_diffrn_reflns_limit_k_max 12
_diffrn_reflns_limit_k_min 0
_diffrn_reflns_limit_l_max 19
_diffrn_reflns_limit_l_min -19
_diffrn_reflns_number 2035
_diffrn_reflns_theta_max 56.99
_diffrn_standards_decay_% 0
_diffrn_standards_interval_time 30
_diffrn_standards_number 2
_exptl_absorpt_coefficient_mu .538
_exptl_absorpt_correction_T_max .923737
_exptl_absorpt_correction_T_min .858328
_exptl_absorpt_correction_type Analytical_integration
_exptl_absorpt_process_details xtal_lsabs
_exptl_crystal_colour colorless
_exptl_crystal_density_diffrn 1.262
_exptl_crystal_density_meas ?
_exptl_crystal_description prism
_exptl_crystal_size_max .28
_exptl_crystal_size_mid .26
_exptl_crystal_size_min .15
_refine_diff_density_max .279
_refine_diff_density_min -.214
_refine_ls_abs_structure_details none
_refine_ls_extinction_coef 8952(915)
_refine_ls_extinction_method Zachariasen
_refine_ls_goodness_of_fit_ref 4.803
_refine_ls_hydrogen_treatment
;
 observed and refined excepted H8 and H8a (calculated)
;
_refine_ls_number_parameters 93
_refine_ls_number_reflns 629
_refine_ls_R_factor_gt .038
_refine_ls_shift/su_max .203-3
_refine_ls_structure_factor_coef F
_refine_ls_weighting_scheme sigma
_refine_ls_wR_factor_ref .036
_reflns_number_gt 629
_reflns_number_total 634
_reflns_threshold_expression refl_observed_if_F____>_4.00_sigma(F___)
_cod_data_source_file 901083asup1.cif
_cod_data_source_block TRIP
_cod_depositor_comments
;
The following automatic conversions were performed:

'_exptl_crystal_density_meas' value 'not_measured' was changed to '?'
- the value is perceived as not measured.

Automatic conversion script
Id: cif_fix_values 3008 2015-01-20 13:52:24Z robertas 
;
_cod_original_cell_volume 2117.8(3)
_cod_original_sg_symbol_H-M 'R-3  No 148'
_cod_database_code 7110491

loop_
_symmetry_equiv_pos_as_xyz
+x,+y,+z
-y,+x-y,+z
-x+y,-x,+z
-x,-y,-z
+y,-x+y,-z
+x-y,+x,-z
2/3+x,1/3+y,1/3+z
1/3+x,2/3+y,2/3+z
2/3-y,1/3+x-y,1/3+z
1/3-y,2/3+x-y,2/3+z
2/3-x+y,1/3-x,1/3+z
1/3-x+y,2/3-x,2/3+z
2/3-x,1/3-y,1/3-z
1/3-x,2/3-y,2/3-z
2/3+y,1/3-x+y,1/3-z
1/3+y,2/3-x+y,2/3-z
2/3+x-y,1/3+x,1/3-z
1/3+x-y,2/3+x,2/3-z

loop_
_atom_site_label
_atom_site_fract_x
_atom_site_fract_y
_atom_site_fract_z
_atom_site_U_iso_or_equiv
_atom_site_occupancy
_atom_site_adp_type
C1 .00000 .00000 .20498(13) .0256(10) 1.00000 Uani
C2 .11989(13) .00218(13) .23982(8) .0244(8) 1.00000 Uani
C3 .22412(14) .00607(13) .20091(10) .0302(8) 1.00000 Uani
C4 .32652(15) .00831(14) .24118(10) .0345(8) 1.00000 Uani
C5 .32530(16) .00651(13) .31972(9) .0333(8) 1.00000 Uani
C6 .22158(13) .00303(12) .35904(9) .0283(8) 1.00000 Uani
C7 .11955(12) .00130(12) .31946(8) .0238(7) 1.00000 Uani
C8 .00000 .00000 .35341(12) .0252(10) 1.00000 Uani
C9 .00000 .00000 .1171(3) .038(3) .615(8) Uani
C9a .00000 .00000 .4413(4) .023(3) .385(8) Uani
H3 .2221(13) .0080(12) .1489(9) .027(4) 1.00000 Uiso
H4 .4016(15) .0153(13) .2160(8) .033(4) 1.00000 Uiso
H5 .4005(17) .0103(15) .3470(8) .040(4) 1.00000 Uiso
H6 .2177(12) .0008(12) .4158(8) .026(4) 1.00000 Uiso
H8 .00000 .00000 .40704 .03000 .615(8) Uiso
H8a .00000 .00000 .14790 .03000 .385(8) Uiso
H9 .082(4) .084(3) .0930(19) .074(9) .615(8) Uiso
H9a .070(4) .074(4) .4610(19) .033(10) .385(8) Uiso

loop_
_atom_site_aniso_label
_atom_site_aniso_U_11
_atom_site_aniso_U_22
_atom_site_aniso_U_33
_atom_site_aniso_U_12
_atom_site_aniso_U_13
_atom_site_aniso_U_23
C1 .0251(9) .0251(9) .0264(13) .0126(5) .00000 .00000
C2 .0233(8) .0170(8) .0311(9) .0088(6) .0023(6) -.0004(6)
C3 .0320(9) .0264(9) .0312(10) .0138(7) .0053(7) -.0016(7)
C4 .0232(9) .0288(9) .0522(10) .0136(7) .0049(8) -.0042(8)
C5 .0253(9) .0261(9) .0507(10) .0146(7) -.0062(8) -.0059(8)
C6 .0283(9) .0226(9) .0334(10) .0123(7) -.0045(7) -.0000(7)
C7 .0221(8) .0168(8) .0311(9) .0086(6) -.0006(6) .0003(6)
C8 .0253(9) .0253(9) .0250(13) .0126(5) .00000 .00000
C9 .040(2) .040(2) .033(3) .0199(10) .00000 .00000
C9a .026(3) .026(3) .018(4) .0128(14) .00000 .00000

loop_
_atom_type_symbol
_atom_type_scat_source
_atom_type_scat_dispersion_real
_atom_type_scat_dispersion_imag
C Int._Tables_Vol_IV_Tables_2.2B_and_2.3.1 .017 .009
H Int._Tables_Vol_IV_Tables_2.2B_and_2.3.1 0 0

loop_
_geom_angle_atom_site_label_1
_geom_angle_atom_site_label_2
_geom_angle_atom_site_label_3
_geom_angle_site_symmetry_1
_geom_angle_site_symmetry_3
_geom_angle
C2 C1 C9 . . 113.62(9)
C2 C1 H8a . . 113.62(9)
C2 C1 C2 . 2 105.02(12)
C2 C1 C2 . 3 105.02(14)
C9 C1 C2 . 2 113.62(10)
C9 C1 C2 . 3 113.62(9)
H8a C1 C2 . 2 113.62(10)
H8a C1 C2 . 3 113.62(9)
C2 C1 C2 2 3 105.02(13)
C1 C2 C3 . . 126.82(14)
C1 C2 C7 . . 113.66(15)
C3 C2 C7 . . 119.52(15)
C2 C3 C4 . . 119.78(15)
C2 C3 H3 . . 117.4(11)
C4 C3 H3 . . 122.8(10)
C3 C4 C5 . . 120.49(17)
C3 C4 H4 . . 121.6(9)
C5 C4 H4 . . 117.9(9)
C4 C5 C6 . . 120.06(17)
C4 C5 H5 . . 118.8(10)
C6 C5 H5 . . 121.1(10)
C5 C6 C7 . . 119.85(14)
C5 C6 H6 . . 121.8(9)
C7 C6 H6 . . 118.4(9)
C2 C7 C6 . . 120.30(14)
C2 C7 C8 . . 113.02(14)
C6 C7 C8 . . 126.67(13)
C7 C8 C9a . . 113.07(9)
C7 C8 H8 . . 113.07(9)
C7 C8 C7 . 2 105.65(11)
C7 C8 C7 . 3 105.65(13)
C9a C8 C7 . 2 113.07(10)
C9a C8 C7 . 3 113.07(9)
H8 C8 C7 . 2 113.07(10)
H8 C8 C7 . 3 113.07(9)
C7 C8 C7 2 3 105.65(13)
C1 C9 H9 . . 113.4(17)
C1 C9 H9 . 2 113.4(19)
C1 C9 H9 . 3 113(2)
H9 C9 H9 . 2 105(4)
H9 C9 H9 . 3 105(4)
H9 C9 H9 2 3 105(5)
C8 C9a H9a . . 112(3)
C8 C9a H9a . 2 112(3)
C8 C9a H9a . 3 112(3)
H9a C9a H9a . 2 107(5)
H9a C9a H9a . 3 107(5)
H9a C9a H9a 2 3 107(7)

loop_
_geom_bond_atom_site_label_1
_geom_bond_atom_site_label_2
_geom_bond_site_symmetry_1
_geom_bond_site_symmetry_2
_geom_bond_distance
_geom_bond_publ_flag
C1 C2 . . 1.5292(19) .
C1 C9 . . 1.546(5) .
C1 H8a . . 1.004(3) .
C1 C2 . 2 1.529(3) .
C1 C2 . 3 1.5292(18) .
C2 C3 . . 1.387(3) .
C2 C7 . . 1.4007(18) .
C3 C4 . . 1.389(3) .
C3 H3 . . .915(15) .
C4 C5 . . 1.382(3) .
C4 H4 . . .956(17) .
C5 C6 . . 1.388(3) .
C5 H5 . . .99(2) .
C6 C7 . . 1.381(3) .
C6 H6 . . .999(14) .
C7 C8 . . 1.5240(18) .
C8 C9a . . 1.546(6) .
C8 H8 . . .943(2) .
C9 H9 . . 1.07(3) .
C9 H9 . 2 1.07(5) .
C9 H9 . 3 1.07(5) .
C9a H9a . . .92(3) .
C9a H9a . 2 .92(6) .
C9a H9a . 3 .92(6) .

loop_
_geom_torsion_atom_site_label_1
_geom_torsion_atom_site_label_2
_geom_torsion_atom_site_label_3
_geom_torsion_atom_site_label_4
_geom_torsion_site_symmetry_1
_geom_torsion_site_symmetry_2
_geom_torsion_site_symmetry_3
_geom_torsion_site_symmetry_4
_geom_torsion
C9 C1 C2 C3 . . . . 1.06(14)
C9 C1 C2 C7 . . . . -179.60(8)
C2 C1 C2 C3 2 . . . -123.69(16)
C2 C1 C2 C7 2 . . . 55.64(14)
C2 C1 C2 C3 3 . . . 125.82(16)
C2 C1 C2 C7 3 . . . -54.84(15)
C2 C1 C9 H9 . . . . -61(3)
C2 C1 C9 H9 . . . 2 179(4)
C2 C1 C9 H9 . . . 3 59(4)
C2 C1 C2 C7 . . 2 2 -54.84(14)
C9 C1 C2 C7 . . 2 2 -179.60(8)
C2 C1 C2 C7 3 . 2 2 55.64(16)
C2 C1 C2 C7 . . 3 3 55.6(3)
C9 C1 C2 C7 . . 3 3 -179.60(18)
C2 C1 C2 C7 2 . 3 3 -54.8(3)
C1 C2 C3 C4 . . . . 179.66(11)
C1 C2 C3 H3 . . . . .3(9)
C7 C2 C3 C4 . . . . .4(2)
C7 C2 C3 H3 . . . . -179.0(9)
C1 C2 C7 C6 . . . . 179.99(10)
C1 C2 C7 C8 . . . . -.68(14)
C3 C2 C7 C6 . . . . -.62(19)
C3 C2 C7 C8 . . . . 178.71(11)
C2 C3 C4 C5 . . . . .1(3)
C2 C3 C4 H4 . . . . -176.9(10)
H3 C3 C4 C5 . . . . 179.4(10)
H3 C3 C4 H4 . . . . 2.4(14)
C3 C4 C5 C6 . . . . -.3(3)
C3 C4 C5 H5 . . . . -178.6(10)
H4 C4 C5 C6 . . . . 176.8(10)
H4 C4 C5 H5 . . . . -1.4(14)
C4 C5 C6 C7 . . . . .0(2)
C4 C5 C6 H6 . . . . 179.4(9)
H5 C5 C6 C7 . . . . 178.3(10)
H5 C5 C6 H6 . . . . -2.4(14)
C5 C6 C7 C2 . . . . .42(19)
C5 C6 C7 C8 . . . . -178.81(11)
H6 C6 C7 C2 . . . . -178.9(9)
H6 C6 C7 C8 . . . . 1.8(9)
C2 C7 C8 C9a . . . . -179.60(8)
C2 C7 C8 H8 . . . . -179.60(8)
C2 C7 C8 C7 . . . 2 -55.44(14)
C2 C7 C8 C7 . . . 3 56.23(14)
C6 C7 C8 C9a . . . . -.33(13)
C6 C7 C8 H8 . . . . -.33(13)
C6 C7 C8 C7 . . . 2 123.84(15)
C6 C7 C8 C7 . . . 3 -124.49(15)
C7 C8 C9a H9a . . . . 63(4)
C7 C8 C9a H9a . . . 2 -177(5)
C7 C8 C9a H9a . . . 3 -57(5)
C7 C8 C7 C2 . . 2 2 56.23(13)
C9a C8 C7 C2 . . 2 2 -179.60(8)
H8 C8 C7 C2 . . 2 2 -179.60(8)
C7 C8 C7 C2 3 . 2 2 -55.44(15)
C7 C8 C7 C2 . . 3 3 -55.4(3)
C9a C8 C7 C2 . . 3 3 -179.60(18)
H8 C8 C7 C2 . . 3 3 -179.60(18)
C7 C8 C7 C2 2 . 3 3 56.2(3)
C1 C2 C7 C8 . 2 2 . -.68(14)
C1 C2 C7 C8 . 3 3 . -.7(3)
